data_4305894
loop_
_publ_author_name
'Xueqin Song'
'Xiaoyan Zhou'
'Weisheng Liu'
'Wei Dou'
'Jingxin Ma'
'Xiaoliang Tang'
'Jiangrong Zheng'

_publ_section_title
;
Synthesis, Structures, and Luminescence Properties of Lanthanide Complexes
with Structurally Related New Tetrapodal Ligands Featuring Salicylamide
Pendant Arms
;
_journal_name_full 'Inorganic Chemistry'
_journal_page_first 11501
_journal_page_last 11513
_journal_paper_doi 10.1021/ic8008267
_journal_volume 47
_journal_year 2008
_chemical_formula_moiety 'C549 H504 Eu12 N72 O180, 18(C4 H10 O) '
_chemical_formula_sum 'C621 H684 Eu12 N72 O198'
_chemical_formula_weight 14148.01
_chemical_name_systematic
; 
 ? 
;
_space_group_IT_number 161
_symmetry_cell_setting rhombohedral
_symmetry_space_group_name_Hall 'R 3 -2"c'
_symmetry_space_group_name_H-M 'R 3 c :H'
_atom_sites_solution_hydrogens geom
_atom_sites_solution_primary direct
_atom_sites_solution_secondary difmap
_audit_creation_method SHELXL-97
_cell_angle_alpha 90.00
_cell_angle_beta 90.00
_cell_angle_gamma 120.00
_cell_formula_units_Z 2
_cell_length_a 39.604(9)
_cell_length_b 39.604(9)
_cell_length_c 24.300(15)
_cell_measurement_reflns_used 13377
_cell_measurement_temperature 293(2)
_cell_measurement_theta_max 21.14
_cell_measurement_theta_min 2.297
_cell_volume 33008(2)
_computing_cell_refinement 'Bruker SMART'
_computing_data_collection 'Bruker SMART'
_computing_data_reduction 'Bruker SAINT'
_computing_molecular_graphics 'Bruker SHELXTL'
_computing_publication_material 'Bruker SHELXTL'
_computing_structure_refinement 'SHELXL-97 (Sheldrick, 1997)'
_computing_structure_solution 'SHELXS-97 (Sheldrick, 1990)'
_diffrn_ambient_temperature 293(2)
_diffrn_measured_fraction_theta_full 0.986
_diffrn_measured_fraction_theta_max 0.986
_diffrn_measurement_device_type 'CCD area detector'
_diffrn_measurement_method 'phi and omega scans'
_diffrn_radiation_monochromator graphite
_diffrn_radiation_source 'fine-focus sealed tube'
_diffrn_radiation_type MoK\a
_diffrn_radiation_wavelength 0.71073
_diffrn_reflns_av_R_equivalents 0.0635
_diffrn_reflns_av_sigmaI/netI 0.0629
_diffrn_reflns_limit_h_max 46
_diffrn_reflns_limit_h_min -47
_diffrn_reflns_limit_k_max 44
_diffrn_reflns_limit_k_min -47
_diffrn_reflns_limit_l_max 28
_diffrn_reflns_limit_l_min -18
_diffrn_reflns_number 53604
_diffrn_reflns_theta_full 25.01
_diffrn_reflns_theta_max 25.01
_diffrn_reflns_theta_min 1.78
_exptl_absorpt_coefficient_mu 1.213
_exptl_absorpt_correction_T_max 0.552
_exptl_absorpt_correction_T_min 0.470
_exptl_absorpt_correction_type multi-scan
_exptl_absorpt_process_details sadabs
_exptl_crystal_colour colorless
_exptl_crystal_density_diffrn 1.423
_exptl_crystal_density_method 'not measured'
_exptl_crystal_description block
_exptl_crystal_F_000 14508
_exptl_crystal_size_max 0.63
_exptl_crystal_size_mid 0.55
_exptl_crystal_size_min 0.49
_refine_diff_density_max 1.546
_refine_diff_density_min -0.745
_refine_diff_density_rms 0.154
_refine_ls_abs_structure_details 'Flack H D (1983), Acta Cryst. A39, 876-881'
_refine_ls_abs_structure_Flack 0.02(4)
_refine_ls_extinction_method none
_refine_ls_goodness_of_fit_ref 1.050
_refine_ls_hydrogen_treatment noref
_refine_ls_matrix_type full
_refine_ls_number_parameters 904
_refine_ls_number_reflns 10767
_refine_ls_number_restraints 2332
_refine_ls_restrained_S_all 1.000
_refine_ls_R_factor_all 0.1350
_refine_ls_R_factor_gt 0.0963
_refine_ls_shift/su_max 0.001
_refine_ls_shift/su_mean 0.000
_refine_ls_structure_factor_coef Fsqd
_refine_ls_weighting_details 'calc w=1/[\s^2^(Fo^2^)+(0.1591P)^2^+549.6714P] where P=(Fo^2^+2Fc^2^)/3'
_refine_ls_weighting_scheme calc
_refine_ls_wR_factor_gt 0.2449
_refine_ls_wR_factor_ref 0.2899
_reflns_number_gt 7182
_reflns_number_total 10767
_reflns_threshold_expression >2sigma(I)
_cod_data_source_file ic8008267_si_003.cif
_cod_data_source_block 061002d
_cod_depositor_comments
;
The following automatic conversions were performed:
'_symmetry_cell_setting' value 'Rhombohedral' changed to 'rhombohedral'
according to '/home/saulius/struct/CIF-dictionaries/cif_core.dic'
dictionary named 'cif_core.dic' version 2.4.1 from 2010-06-29.

Automatic conversion script
Id: cif_fix_enum 1527 2010-12-29 10:47:43Z saulius 
;
_cod_original_cell_volume 33008(23)
_cod_original_sg_symbol_H-M 'R 3 c'
_cod_original_formula_sum 'C621 H684 Eu12 N72 O198 '
_cod_database_code 4305894

loop_
_symmetry_equiv_pos_as_xyz
'x, y, z'
'-y, x-y, z'
'-x+y, -x, z'
'-y, -x, z+1/2'
'-x+y, y, z+1/2'
'x, x-y, z+1/2'
'x+2/3, y+1/3, z+1/3'
'-y+2/3, x-y+1/3, z+1/3'
'-x+y+2/3, -x+1/3, z+1/3'
'-y+2/3, -x+1/3, z+5/6'
'-x+y+2/3, y+1/3, z+5/6'
'x+2/3, x-y+1/3, z+5/6'
'x+1/3, y+2/3, z+2/3'
'-y+1/3, x-y+2/3, z+2/3'
'-x+y+1/3, -x+2/3, z+2/3'
'-y+1/3, -x+2/3, z+7/6'
'-x+y+1/3, y+2/3, z+7/6'
'x+1/3, x-y+2/3, z+7/6'

loop_
_atom_site_label
_atom_site_type_symbol
_atom_site_fract_x
_atom_site_fract_y
_atom_site_fract_z
_atom_site_U_iso_or_equiv
_atom_site_adp_type
_atom_site_occupancy
_atom_site_symmetry_multiplicity
_atom_site_calc_flag
_atom_site_refinement_flags
_atom_site_disorder_assembly
_atom_site_disorder_group
Eu1 Eu 0.86575(2) 0.68288(3) 0.53473(6) 0.0616(3) Uani 1 1 d . . .
Eu2 Eu 0.6667 0.3333 0.63695(7) 0.0616(4) Uani 1 3 d S . .
N1 N 0.7526(7) 0.6046(7) 0.6060(11) 0.111(4) Uani 1 1 d U . .
H1 H 0.7321 0.5942 0.6265 0.133 Uiso 1 1 calc R . .
N2 N 0.7842(6) 0.7166(6) 0.4606(10) 0.111(4) Uani 1 1 d DU . .
H2 H 0.7713 0.7222 0.4375 0.133 Uiso 1 1 calc R . .
N3 N 0.8005(7) 0.5945(6) 0.4046(9) 0.119(4) Uani 1 1 d DU . .
H3 H 0.7858 0.5731 0.3875 0.143 Uiso 1 1 calc R . .
N4 N 0.6860(7) 0.4184(6) 0.7638(11) 0.113(4) Uani 1 1 d U . .
H4 H 0.6959 0.4385 0.7849 0.135 Uiso 1 1 calc R . .
N5 N 0.8886(7) 0.7413(6) 0.6191(8) 0.117(5) Uani 1 1 d DU . .
N6 N 0.9291(5) 0.7266(6) 0.4626(9) 0.118(5) Uani 1 1 d DU . .
N7 N 0.8998(5) 0.6413(6) 0.5859(9) 0.112(5) Uani 1 1 d DU . .
N8 N 0.6214(7) 0.3561(6) 0.5752(9) 0.121(5) Uani 1 1 d DU . .
O1 O 0.7361(4) 0.6020(4) 0.7189(7) 0.096(3) Uani 1 1 d U . .
O2 O 0.6418(4) 0.5182(4) 0.7402(7) 0.095(3) Uani 1 1 d U . .
O3 O 0.7209(4) 0.5458(4) 0.8672(7) 0.100(4) Uani 1 1 d U . .
O4 O 0.7352(4) 0.4997(4) 0.7450(7) 0.096(3) Uani 1 1 d U . .
O5 O 0.8082(5) 0.6557(4) 0.5860(8) 0.086(3) Uani 1 1 d U . .
O6 O 0.8358(4) 0.7076(4) 0.4774(7) 0.085(3) Uani 1 1 d U . .
O7 O 0.8343(5) 0.6264(5) 0.4806(8) 0.095(3) Uani 1 1 d U . .
O8 O 0.6949(4) 0.3871(4) 0.6973(7) 0.083(3) Uani 1 1 d U . .
O9 O 0.8958(6) 0.7142(5) 0.6257(8) 0.127(4) Uani 1 1 d DU . .
O10 O 0.8692(5) 0.7411(5) 0.5785(6) 0.101(3) Uani 1 1 d DU . .
O11 O 0.8915(7) 0.7629(6) 0.6595(8) 0.159(7) Uani 1 1 d DU . .
O12 O 0.9030(4) 0.6939(4) 0.4485(7) 0.104(3) Uani 1 1 d DU . .
O13 O 0.9273(5) 0.7420(5) 0.5063(7) 0.130(5) Uani 1 1 d DU . .
O14 O 0.9607(6) 0.7424(7) 0.4353(11) 0.187(9) Uani 1 1 d DU . .
O15 O 0.9170(5) 0.6641(5) 0.5467(8) 0.117(4) Uani 1 1 d DU . .
O16 O 0.8648(4) 0.6325(5) 0.5972(7) 0.103(3) Uani 1 1 d DU . .
O17 O 0.9124(6) 0.6202(7) 0.6038(10) 0.163(7) Uani 1 1 d DU . .
O18 O 0.6412(5) 0.3765(4) 0.6150(7) 0.105(3) Uani 1 1 d DU . .
O19 O 0.6194(7) 0.3240(5) 0.5661(9) 0.143(6) Uani 1 1 d DU . .
O20 O 0.6123(8) 0.3717(6) 0.5377(10) 0.167(7) Uani 1 1 d DU . .
O21 O 0.7767(5) 0.4725(6) 0.9088(10) 0.149(6) Uani 1 1 d DU . .
O22 O 0.9689(11) 0.6089(9) 0.1296(14) 0.218(11) Uani 1 1 d DU . .
C1 C 0.7076(5) 0.5407(5) 0.7693(9) 0.067(3) Uani 1 1 d U . .
C2 C 0.7166(7) 0.5834(6) 0.7718(10) 0.085(3) Uani 1 1 d U . .
H2A H 0.6927 0.5842 0.7761 0.101 Uiso 1 1 calc R . .
H2B H 0.7336 0.5968 0.8027 0.101 Uiso 1 1 calc R . .
C3 C 0.6781(6) 0.5208(6) 0.7239(10) 0.082(3) Uani 1 1 d U . .
H3A H 0.6874 0.5356 0.6901 0.098 Uiso 1 1 calc R . .
H3B H 0.6742 0.4949 0.7176 0.098 Uiso 1 1 calc R . .
C4 C 0.6905(7) 0.5206(7) 0.8214(10) 0.087(4) Uani 1 1 d U . .
H4A H 0.6864 0.4944 0.8208 0.104 Uiso 1 1 calc R . .
H4B H 0.6657 0.5193 0.8280 0.104 Uiso 1 1 calc R . .
C5 C 0.7479(6) 0.5426(6) 0.7593(11) 0.091(4) Uani 1 1 d U . .
H5A H 0.7621 0.5600 0.7291 0.110 Uiso 1 1 calc R . .
H5B H 0.7640 0.5512 0.7921 0.110 Uiso 1 1 calc R . .
C6 C 0.7787(8) 0.6378(7) 0.6150(12) 0.092(4) Uani 1 1 d U . .
C7 C 0.7747(7) 0.6607(6) 0.6722(10) 0.094(4) Uani 1 1 d DU . .
C8 C 0.7526(7) 0.6435(6) 0.7169(8) 0.090(4) Uani 1 1 d DU . .
C9 C 0.7503(7) 0.6643(5) 0.7582(10) 0.099(4) Uani 1 1 d DU . .
H9 H 0.7366 0.6520 0.7900 0.118 Uiso 1 1 calc R . .
C10 C 0.7682(7) 0.7035(6) 0.7536(10) 0.103(5) Uani 1 1 d DU . .
H10 H 0.7649 0.7184 0.7804 0.123 Uiso 1 1 calc R . .
C11 C 0.7905(8) 0.7202(7) 0.7103(9) 0.102(5) Uani 1 1 d DU . .
H11 H 0.8054 0.7473 0.7089 0.123 Uiso 1 1 calc R . .
C12 C 0.7922(7) 0.6994(6) 0.6683(10) 0.101(4) Uani 1 1 d DU . .
H12 H 0.8057 0.7119 0.6365 0.121 Uiso 1 1 calc R . .
C13 C 0.7557(8) 0.5846(6) 0.5649(14) 0.119(4) Uani 1 1 d DU . .
H13A H 0.7811 0.5865 0.5669 0.143 Uiso 1 1 calc R . .
H13B H 0.7546 0.5965 0.5306 0.143 Uiso 1 1 calc R . .
C14 C 0.7245(6) 0.5416(5) 0.5637(12) 0.126(5) Uani 1 1 d DU . .
C15 C 0.7294(6) 0.5124(7) 0.5867(13) 0.129(5) Uani 1 1 d DU . .
H15 H 0.7533 0.5180 0.6015 0.155 Uiso 1 1 calc R . .
C16 C 0.6988(8) 0.4755(6) 0.5872(13) 0.135(6) Uani 1 1 d DU . .
H16 H 0.7006 0.4565 0.6073 0.161 Uiso 1 1 calc R . .
C17 C 0.6657(7) 0.4657(6) 0.5595(13) 0.141(6) Uani 1 1 d DU . .
H17 H 0.6448 0.4403 0.5609 0.169 Uiso 1 1 calc R . .
C18 C 0.6631(7) 0.4933(7) 0.5296(13) 0.137(6) Uani 1 1 d DU . .
H18 H 0.6429 0.4864 0.5048 0.165 Uiso 1 1 calc R . .
C19 C 0.6906(7) 0.5308(6) 0.5368(12) 0.126(5) Uani 1 1 d DU . .
H19 H 0.6862 0.5501 0.5227 0.151 Uiso 1 1 calc R . .
C20 C 0.8207(6) 0.7235(7) 0.4500(12) 0.090(3) Uani 1 1 d DU . .
C21 C 0.8431(7) 0.7506(6) 0.3977(10) 0.093(4) Uani 1 1 d DU . .
C22 C 0.8389(7) 0.7803(6) 0.3769(9) 0.093(4) Uani 1 1 d DU . .
C23 C 0.8572(7) 0.7990(7) 0.3308(10) 0.102(5) Uani 1 1 d DU . .
H23 H 0.8539 0.8192 0.3172 0.122 Uiso 1 1 calc R . .
C24 C 0.8803(7) 0.7884(7) 0.3044(11) 0.103(5) Uani 1 1 d DU . .
H24 H 0.8922 0.8004 0.2714 0.123 Uiso 1 1 calc R . .
C25 C 0.8858(7) 0.7613(7) 0.3254(10) 0.100(4) Uani 1 1 d DU . .
H25 H 0.9034 0.7556 0.3086 0.120 Uiso 1 1 calc R . .
C26 C 0.8670(6) 0.7417(7) 0.3701(9) 0.096(4) Uani 1 1 d DU . .
H26 H 0.8705 0.7214 0.3825 0.116 Uiso 1 1 calc R . .
C27 C 0.7681(8) 0.6987(9) 0.5144(11) 0.124(5) Uani 1 1 d DU . .
H27A H 0.7878 0.7110 0.5428 0.149 Uiso 1 1 calc R . .
H27B H 0.7597 0.6711 0.5136 0.149 Uiso 1 1 calc R . .
C28 C 0.7338(6) 0.7045(8) 0.5264(12) 0.128(5) Uani 1 1 d DU . .
C29 C 0.7355(6) 0.7312(8) 0.5641(12) 0.144(6) Uani 1 1 d DU . .
H29 H 0.7589 0.7486 0.5811 0.173 Uiso 1 1 calc R . .
C30 C 0.7023(7) 0.7316(8) 0.5759(12) 0.136(6) Uani 1 1 d DU . .
H30 H 0.7037 0.7521 0.5964 0.163 Uiso 1 1 calc R . .
C31 C 0.6671(6) 0.7028(9) 0.5582(13) 0.147(7) Uani 1 1 d DU . .
H31 H 0.6444 0.7012 0.5719 0.176 Uiso 1 1 calc R . .
C32 C 0.6649(6) 0.6767(8) 0.5210(13) 0.140(6) Uani 1 1 d DU . .
H32 H 0.6410 0.6580 0.5067 0.168 Uiso 1 1 calc R . .
C33 C 0.6985(7) 0.6784(7) 0.5050(11) 0.128(5) Uani 1 1 d DU . .
H33 H 0.6974 0.6610 0.4782 0.154 Uiso 1 1 calc R . .
C34 C 0.8210(8) 0.5964(7) 0.4499(10) 0.100(4) Uani 1 1 d DU . .
C35 C 0.8284(8) 0.5622(6) 0.4596(8) 0.102(4) Uani 1 1 d DU . .
C36 C 0.8273(7) 0.5359(6) 0.4219(7) 0.091(4) Uani 1 1 d DU . .
C37 C 0.8327(8) 0.5060(6) 0.4361(7) 0.105(5) Uani 1 1 d DU . .
H37 H 0.8352 0.4907 0.4091 0.126 Uiso 1 1 calc R . .
C38 C 0.8346(8) 0.4983(6) 0.4914(8) 0.109(5) Uani 1 1 d DU . .
H38 H 0.8330 0.4752 0.5029 0.131 Uiso 1 1 calc R . .
C39 C 0.8388(7) 0.5261(6) 0.5278(7) 0.097(4) Uani 1 1 d DU . .
H39 H 0.8458 0.5245 0.5639 0.117 Uiso 1 1 calc R . .
C40 C 0.8334(8) 0.5555(6) 0.5139(7) 0.107(4) Uani 1 1 d DU . .
H40 H 0.8330 0.5717 0.5412 0.129 Uiso 1 1 calc R . .
C41 C 0.8057(8) 0.6322(6) 0.3871(10) 0.114(4) Uani 1 1 d DU . .
H41A H 0.8330 0.6501 0.3793 0.137 Uiso 1 1 calc R . .
H41B H 0.7974 0.6432 0.4162 0.137 Uiso 1 1 calc R . .
C42 C 0.7818(7) 0.6259(7) 0.3369(8) 0.119(5) Uani 1 1 d DU . .
C43 C 0.8066(6) 0.6444(8) 0.2938(11) 0.133(5) Uani 1 1 d DU . .
H43 H 0.8335 0.6573 0.2992 0.159 Uiso 1 1 calc R . .
C44 C 0.7919(7) 0.6439(8) 0.2438(9) 0.147(6) Uani 1 1 d DU . .
H44 H 0.8087 0.6574 0.2150 0.177 Uiso 1 1 calc R . .
C45 C 0.7526(8) 0.6238(9) 0.2347(9) 0.146(7) Uani 1 1 d DU . .
H45 H 0.7429 0.6198 0.1990 0.175 Uiso 1 1 calc R . .
C46 C 0.7277(6) 0.6099(9) 0.2784(11) 0.138(6) Uani 1 1 d DU . .
H46 H 0.7012 0.6010 0.2739 0.165 Uiso 1 1 calc R . .
C47 C 0.7424(7) 0.6093(8) 0.3283(9) 0.120(5) Uani 1 1 d DU . .
H47 H 0.7254 0.5974 0.3576 0.144 Uiso 1 1 calc R . .
C48 C 0.7059(7) 0.4142(7) 0.7268(12) 0.091(4) Uani 1 1 d U . .
C49 C 0.7506(6) 0.4548(5) 0.7117(11) 0.093(4) Uani 1 1 d DU . .
C50 C 0.7632(6) 0.4929(5) 0.7233(11) 0.094(4) Uani 1 1 d DU . .
C51 C 0.7994(6) 0.5209(6) 0.7129(12) 0.103(4) Uani 1 1 d DU . .
H51 H 0.8072 0.5470 0.7188 0.124 Uiso 1 1 calc R . .
C52 C 0.8243(7) 0.5101(6) 0.6934(12) 0.109(5) Uani 1 1 d DU . .
H52 H 0.8508 0.5283 0.6926 0.131 Uiso 1 1 calc R . .
C53 C 0.8124(6) 0.4742(5) 0.6753(11) 0.097(5) Uani 1 1 d DU . .
H53 H 0.8281 0.4687 0.6530 0.117 Uiso 1 1 calc R . .
C54 C 0.7770(6) 0.4467(6) 0.6903(10) 0.095(4) Uani 1 1 d DU . .
H54 H 0.7703 0.4208 0.6859 0.115 Uiso 1 1 calc R . .
C55 C 0.6477(9) 0.3892(8) 0.7690(14) 0.122(5) Uani 1 1 d U . .
H55A H 0.6466 0.3647 0.7775 0.146 Uiso 1 1 calc R . .
H55B H 0.6341 0.3861 0.7346 0.146 Uiso 1 1 calc R . .
C56 C 0.6280(8) 0.4000(8) 0.8159(10) 0.128(5) Uani 1 1 d DU . .
C57 C 0.6033(8) 0.4136(8) 0.8005(9) 0.136(6) Uani 1 1 d DU . .
H57 H 0.6000 0.4172 0.7635 0.163 Uiso 1 1 calc R . .
C58 C 0.5842(7) 0.4214(8) 0.8387(12) 0.137(6) Uani 1 1 d DU . .
H58 H 0.5674 0.4301 0.8277 0.164 Uiso 1 1 calc R . .
C59 C 0.5884(8) 0.4172(8) 0.8929(11) 0.145(7) Uani 1 1 d DU . .
H59 H 0.5766 0.4251 0.9189 0.174 Uiso 1 1 calc R . .
C60 C 0.6104(9) 0.4012(8) 0.9090(9) 0.139(7) Uani 1 1 d DU . .
H60 H 0.6114 0.3954 0.9458 0.166 Uiso 1 1 calc R . .
C61 C 0.6305(8) 0.3940(8) 0.8708(12) 0.128(6) Uani 1 1 d DU . .
H61 H 0.6468 0.3847 0.8822 0.154 Uiso 1 1 calc R . .
C62 C 0.7373(7) 0.4651(9) 0.9156(14) 0.145(7) Uani 1 1 d DU . .
H62A H 0.7241 0.4579 0.8804 0.174 Uiso 1 1 calc R . .
H62B H 0.7380 0.4887 0.9282 0.174 Uiso 1 1 calc R . .
C63 C 0.7147(7) 0.4324(9) 0.9570(14) 0.143(9) Uani 1 1 d DU . .
H63A H 0.7093 0.4080 0.9413 0.215 Uiso 1 1 calc R . .
H63B H 0.6906 0.4315 0.9659 0.215 Uiso 1 1 calc R . .
H63C H 0.7299 0.4373 0.9899 0.215 Uiso 1 1 calc R . .
C64 C 0.7966(8) 0.4979(9) 0.8628(12) 0.138(6) Uani 1 1 d DU . .
H64A H 0.7988 0.5231 0.8689 0.166 Uiso 1 1 calc R . .
H64B H 0.7816 0.4868 0.8295 0.166 Uiso 1 1 calc R . .
C65 C 0.8370(7) 0.5030(10) 0.8557(15) 0.160(11) Uani 1 1 d DU . .
H65A H 0.8486 0.5052 0.8912 0.240 Uiso 1 1 calc R . .
H65B H 0.8530 0.5262 0.8347 0.240 Uiso 1 1 calc R . .
H65C H 0.8350 0.4808 0.8366 0.240 Uiso 1 1 calc R . .
C66 C 0.9680(12) 0.6271(12) 0.1808(16) 0.221(12) Uani 1 1 d DU . .
H66A H 0.9648 0.6097 0.2110 0.265 Uiso 1 1 calc R . .
H66B H 0.9457 0.6308 0.1807 0.265 Uiso 1 1 calc R . .
C67 C 1.0044(11) 0.6658(10) 0.1905(16) 0.193(13) Uani 1 1 d DU . .
H67A H 1.0250 0.6616 0.2028 0.289 Uiso 1 1 calc R . .
H67B H 0.9993 0.6801 0.2181 0.289 Uiso 1 1 calc R . .
H67C H 1.0120 0.6805 0.1569 0.289 Uiso 1 1 calc R . .
C68 C 0.9363(12) 0.5709(12) 0.115(2) 0.230(13) Uani 1 1 d DU . .
H68A H 0.9138 0.5735 0.1066 0.277 Uiso 1 1 calc R . .
H68B H 0.9297 0.5535 0.1464 0.277 Uiso 1 1 calc R . .
C69 C 0.9455(17) 0.5528(11) 0.0656(19) 0.244(18) Uani 1 1 d DU . .
H69A H 0.9418 0.5635 0.0322 0.366 Uiso 1 1 calc R . .
H69B H 0.9284 0.5251 0.0658 0.366 Uiso 1 1 calc R . .
H69C H 0.9720 0.5585 0.0678 0.366 Uiso 1 1 calc R . .

loop_
_atom_site_aniso_label
_atom_site_aniso_U_11
_atom_site_aniso_U_22
_atom_site_aniso_U_33
_atom_site_aniso_U_23
_atom_site_aniso_U_13
_atom_site_aniso_U_12
Eu1 0.0661(5) 0.0629(5) 0.0572(5) 0.0010(4) 0.0017(4) 0.0332(4)
Eu2 0.0612(5) 0.0612(5) 0.0626(10) 0.000 0.000 0.0306(3)
N1 0.103(6) 0.112(6) 0.103(7) 0.007(6) 0.022(6) 0.043(6)
N2 0.124(7) 0.114(7) 0.116(7) 0.029(6) -0.010(6) 0.076(6)
N3 0.138(7) 0.108(7) 0.106(7) -0.019(6) -0.007(7) 0.058(6)
N4 0.125(7) 0.085(6) 0.114(7) -0.025(6) 0.000(6) 0.042(6)
N5 0.131(8) 0.095(8) 0.111(9) -0.001(8) 0.005(8) 0.046(7)
N6 0.107(8) 0.129(8) 0.116(9) 0.000(8) 0.017(8) 0.057(7)
N7 0.121(8) 0.126(8) 0.100(8) 0.006(7) -0.009(8) 0.069(7)
N8 0.136(10) 0.106(9) 0.126(11) 0.005(9) -0.029(9) 0.065(9)
O1 0.104(5) 0.092(5) 0.093(6) 0.003(5) 0.014(5) 0.048(4)
O2 0.087(6) 0.102(7) 0.092(7) -0.003(6) 0.012(6) 0.044(6)
O3 0.095(6) 0.094(6) 0.096(7) 0.002(6) -0.002(6) 0.036(5)
O4 0.103(5) 0.081(5) 0.105(6) -0.007(5) 0.003(5) 0.047(4)
O5 0.092(5) 0.096(5) 0.084(5) 0.018(5) 0.018(5) 0.056(4)
O6 0.103(5) 0.098(5) 0.094(6) 0.011(5) -0.011(5) 0.081(4)
O7 0.116(5) 0.093(5) 0.080(5) -0.024(5) 0.001(5) 0.055(5)
O8 0.104(6) 0.062(5) 0.092(7) -0.044(5) -0.014(5) 0.048(5)
O9 0.131(7) 0.122(7) 0.107(7) 0.004(7) -0.009(7) 0.047(6)
O10 0.121(7) 0.089(6) 0.095(7) -0.005(6) 0.002(6) 0.055(5)
O11 0.198(14) 0.111(11) 0.144(14) -0.035(11) 0.010(12) 0.058(11)
O12 0.116(6) 0.109(6) 0.100(7) -0.006(6) 0.013(6) 0.065(5)
O13 0.119(7) 0.118(7) 0.124(8) -0.002(7) 0.009(7) 0.036(6)
O14 0.118(12) 0.195(16) 0.172(16) -0.002(14) 0.091(12) 0.022(12)
O15 0.104(6) 0.138(7) 0.118(7) -0.003(6) 0.006(6) 0.066(6)
O16 0.114(6) 0.115(6) 0.094(7) 0.006(6) 0.003(6) 0.068(5)
O17 0.174(13) 0.185(14) 0.151(15) 0.051(12) -0.021(12) 0.105(11)
O18 0.123(7) 0.086(6) 0.125(8) -0.005(6) -0.016(6) 0.066(5)
O19 0.155(11) 0.111(10) 0.127(12) -0.001(9) -0.050(10) 0.041(9)
O20 0.212(15) 0.134(12) 0.173(16) 0.017(12) -0.070(13) 0.100(11)
O21 0.126(10) 0.142(11) 0.150(12) 0.010(10) 0.012(10) 0.044(10)
O22 0.28(3) 0.20(2) 0.20(2) 0.01(2) 0.04(2) 0.14(2)
C1 0.078(5) 0.069(5) 0.080(6) 0.001(5) 0.005(5) 0.056(5)
C2 0.098(6) 0.078(5) 0.089(6) 0.005(5) 0.002(6) 0.053(5)
C3 0.093(6) 0.078(6) 0.089(7) -0.002(6) -0.001(6) 0.054(5)
C4 0.089(6) 0.090(6) 0.090(7) 0.008(6) 0.000(6) 0.050(6)
C5 0.093(6) 0.089(6) 0.097(7) 0.008(6) -0.001(6) 0.049(5)
C6 0.094(6) 0.098(6) 0.094(6) 0.009(6) 0.013(6) 0.056(5)
C7 0.104(6) 0.093(6) 0.091(6) 0.015(6) 0.007(6) 0.054(5)
C8 0.100(6) 0.087(6) 0.086(6) 0.000(6) 0.016(6) 0.048(5)
C9 0.114(7) 0.084(7) 0.097(8) 0.000(7) 0.021(7) 0.049(6)
C10 0.117(8) 0.089(7) 0.099(8) 0.009(7) 0.007(7) 0.049(7)
C11 0.118(8) 0.097(8) 0.095(9) 0.003(7) 0.010(8) 0.055(7)
C12 0.114(6) 0.090(6) 0.097(6) 0.003(6) 0.014(6) 0.049(5)
C13 0.120(6) 0.113(6) 0.107(7) -0.003(6) 0.008(6) 0.046(6)
C14 0.121(8) 0.120(8) 0.114(8) -0.001(7) 0.008(7) 0.043(7)
C15 0.125(8) 0.119(8) 0.122(8) -0.004(7) 0.006(7) 0.045(7)
C16 0.131(8) 0.122(8) 0.125(9) 0.001(8) 0.002(8) 0.044(8)
C17 0.140(8) 0.124(8) 0.129(9) -0.007(8) 0.005(8) 0.044(8)
C18 0.126(9) 0.132(9) 0.125(9) 0.002(9) -0.005(8) 0.042(8)
C19 0.119(8) 0.125(8) 0.120(9) -0.002(8) 0.007(8) 0.050(7)
C20 0.107(6) 0.101(6) 0.101(7) 0.003(6) -0.001(6) 0.080(5)
C21 0.112(7) 0.097(7) 0.098(8) 0.010(6) -0.001(7) 0.073(6)
C22 0.107(7) 0.102(7) 0.092(8) 0.017(6) 0.009(7) 0.069(6)
C23 0.117(9) 0.108(8) 0.098(9) 0.026(8) 0.018(8) 0.069(7)
C24 0.116(8) 0.108(8) 0.098(9) 0.009(8) 0.022(8) 0.067(7)
C25 0.114(8) 0.102(8) 0.097(8) 0.016(7) 0.014(7) 0.063(7)
C26 0.110(6) 0.105(6) 0.101(7) 0.011(6) 0.006(6) 0.074(5)
C27 0.124(7) 0.130(7) 0.115(7) 0.019(7) 0.001(7) 0.061(6)
C28 0.128(8) 0.133(8) 0.125(9) 0.021(8) 0.001(8) 0.065(7)
C29 0.133(9) 0.147(9) 0.132(9) 0.019(8) 0.004(9) 0.055(8)
C30 0.129(9) 0.143(9) 0.137(10) 0.016(9) 0.003(9) 0.068(8)
C31 0.136(10) 0.151(10) 0.139(11) 0.016(10) 0.008(10) 0.062(9)
C32 0.128(9) 0.144(10) 0.129(10) 0.016(9) -0.010(9) 0.053(9)
C33 0.127(9) 0.135(9) 0.123(9) 0.019(8) -0.005(9) 0.066(8)
C34 0.118(7) 0.099(6) 0.089(7) -0.011(6) -0.005(6) 0.058(6)
C35 0.121(7) 0.103(7) 0.086(7) -0.013(6) 0.001(7) 0.059(6)
C36 0.120(7) 0.090(7) 0.089(7) -0.010(6) -0.010(7) 0.072(6)
C37 0.141(9) 0.097(8) 0.088(9) 0.000(8) -0.013(8) 0.068(7)
C38 0.136(9) 0.102(8) 0.093(9) -0.001(8) -0.012(8) 0.063(8)
C39 0.124(8) 0.098(8) 0.094(8) -0.010(7) -0.007(7) 0.074(7)
C40 0.129(7) 0.106(6) 0.092(7) -0.005(6) -0.009(6) 0.063(6)
C41 0.132(6) 0.108(6) 0.109(7) -0.005(6) -0.003(6) 0.066(6)
C42 0.140(8) 0.111(8) 0.117(8) -0.020(8) -0.004(8) 0.070(7)
C43 0.142(9) 0.125(8) 0.124(9) -0.013(8) -0.010(8) 0.061(8)
C44 0.156(10) 0.133(9) 0.127(10) -0.013(9) 0.000(9) 0.053(9)
C45 0.154(10) 0.134(10) 0.129(11) -0.012(10) -0.005(10) 0.057(9)
C46 0.136(10) 0.135(10) 0.132(11) -0.015(10) -0.003(9) 0.060(9)
C47 0.137(9) 0.114(8) 0.115(9) -0.012(8) -0.004(8) 0.067(8)
C48 0.109(7) 0.077(6) 0.103(7) -0.022(6) -0.002(6) 0.059(5)
C49 0.105(6) 0.079(6) 0.105(7) -0.008(6) -0.001(6) 0.054(5)
C50 0.098(6) 0.079(5) 0.104(6) -0.006(5) 0.003(6) 0.044(5)
C51 0.098(7) 0.091(7) 0.117(8) -0.011(7) 0.010(7) 0.044(6)
C52 0.101(8) 0.094(7) 0.118(9) -0.007(7) 0.008(8) 0.039(7)
C53 0.098(8) 0.081(8) 0.111(9) -0.004(8) 0.011(8) 0.044(7)
C54 0.103(7) 0.078(6) 0.109(7) -0.015(6) 0.000(6) 0.048(6)
C55 0.127(8) 0.096(7) 0.121(8) -0.017(7) -0.004(8) 0.040(7)
C56 0.137(9) 0.097(8) 0.125(9) -0.013(8) 0.000(8) 0.040(7)
C57 0.141(9) 0.108(8) 0.127(9) -0.014(8) -0.003(9) 0.037(8)
C58 0.142(10) 0.109(9) 0.134(10) -0.010(9) -0.003(9) 0.043(8)
C59 0.145(11) 0.115(10) 0.133(11) -0.010(10) 0.001(10) 0.035(9)
C60 0.151(11) 0.111(10) 0.126(11) -0.001(9) -0.005(10) 0.045(9)
C61 0.136(9) 0.102(8) 0.125(9) -0.012(8) -0.004(8) 0.043(7)
C62 0.126(10) 0.133(11) 0.142(12) 0.007(10) 0.007(11) 0.038(10)
C63 0.141(15) 0.132(15) 0.147(17) 0.018(15) -0.016(15) 0.061(13)
C64 0.123(9) 0.124(9) 0.132(9) 0.004(8) 0.005(9) 0.035(8)
C65 0.138(17) 0.154(18) 0.16(2) 0.020(17) -0.001(17) 0.048(16)
C66 0.28(3) 0.21(2) 0.20(3) 0.00(2) 0.04(2) 0.14(2)
C67 0.24(3) 0.21(3) 0.19(3) 0.03(2) 0.07(3) 0.16(2)
C68 0.29(3) 0.21(2) 0.20(3) 0.01(2) 0.04(2) 0.13(2)
C69 0.30(3) 0.20(3) 0.20(3) 0.03(3) 0.04(3) 0.10(3)

loop_
_atom_type_symbol
_atom_type_description
_atom_type_scat_dispersion_real
_atom_type_scat_dispersion_imag
_atom_type_scat_source
C C 0.0033 0.0016 'International Tables Vol C Tables 4.2.6.8 and 6.1.1.4'
H H 0.0000 0.0000 'International Tables Vol C Tables 4.2.6.8 and 6.1.1.4'
N N 0.0061 0.0033 'International Tables Vol C Tables 4.2.6.8 and 6.1.1.4'
O O 0.0106 0.0060 'International Tables Vol C Tables 4.2.6.8 and 6.1.1.4'
Eu Eu -0.1578 3.6682 'International Tables Vol C Tables 4.2.6.8 and 6.1.1.4'

loop_
_geom_angle_atom_site_label_1
_geom_angle_atom_site_label_2
_geom_angle_atom_site_label_3
_geom_angle
_geom_angle_site_symmetry_1
_geom_angle_site_symmetry_3
_geom_angle_publ_flag
O5 Eu1 O6 85.8(5) . . ?
O5 Eu1 O7 85.9(6) . . ?
O6 Eu1 O7 85.8(6) . . ?
O5 Eu1 O12 153.1(6) . . ?
O6 Eu1 O12 78.7(6) . . ?
O7 Eu1 O12 71.2(5) . . ?
O5 Eu1 O10 77.8(6) . . ?
O6 Eu1 O10 70.8(5) . . ?
O7 Eu1 O10 152.1(6) . . ?
O12 Eu1 O10 116.7(5) . . ?
O5 Eu1 O13 148.6(6) . . ?
O6 Eu1 O13 84.5(7) . . ?
O7 Eu1 O13 123.0(6) . . ?
O12 Eu1 O13 51.8(4) . . ?
O10 Eu1 O13 70.8(6) . . ?
O5 Eu1 O16 71.7(5) . . ?
O6 Eu1 O16 152.9(5) . . ?
O7 Eu1 O16 77.9(6) . . ?
O12 Eu1 O16 115.2(5) . . ?
O10 Eu1 O16 117.0(5) . . ?
O13 Eu1 O16 122.5(6) . . ?
O5 Eu1 O15 123.4(5) . . ?
O6 Eu1 O15 148.2(6) . . ?
O7 Eu1 O15 84.5(6) . . ?
O12 Eu1 O15 69.5(6) . . ?
O10 Eu1 O15 123.4(6) . . ?
O13 Eu1 O15 75.7(6) . . ?
O16 Eu1 O15 51.8(4) . . ?
O5 Eu1 O9 82.6(7) . . ?
O6 Eu1 O9 121.9(5) . . ?
O7 Eu1 O9 148.8(6) . . ?
O12 Eu1 O9 124.3(6) . . ?
O10 Eu1 O9 51.1(4) . . ?
O13 Eu1 O9 77.4(6) . . ?
O16 Eu1 O9 71.0(6) . . ?
O15 Eu1 O9 78.0(6) . . ?
O8 Eu2 O8 85.3(7) 3_665 . ?
O8 Eu2 O8 85.3(7) 3_665 2_655 ?
O8 Eu2 O8 85.3(7) . 2_655 ?
O8 Eu2 O19 85.0(7) 3_665 2_655 ?
O8 Eu2 O19 148.1(5) . 2_655 ?
O8 Eu2 O19 124.0(5) 2_655 2_655 ?
O8 Eu2 O19 124.0(5) 3_665 3_665 ?
O8 Eu2 O19 85.0(7) . 3_665 ?
O8 Eu2 O19 148.1(5) 2_655 3_665 ?
O19 Eu2 O19 75.4(9) 2_655 3_665 ?
O8 Eu2 O19 148.1(5) 3_665 . ?
O8 Eu2 O19 124.0(5) . . ?
O8 Eu2 O19 85.0(7) 2_655 . ?
O19 Eu2 O19 75.4(9) 2_655 . ?
O19 Eu2 O19 75.4(9) 3_665 . ?
O8 Eu2 O18 71.3(5) 3_665 3_665 ?
O8 Eu2 O18 80.5(6) . 3_665 ?
O8 Eu2 O18 153.4(6) 2_655 3_665 ?
O19 Eu2 O18 67.6(6) 2_655 3_665 ?
O19 Eu2 O18 52.8(4) 3_665 3_665 ?
O19 Eu2 O18 121.5(8) . 3_665 ?
O8 Eu2 O18 80.5(6) 3_665 2_655 ?
O8 Eu2 O18 153.4(6) . 2_655 ?
O8 Eu2 O18 71.3(5) 2_655 2_655 ?
O19 Eu2 O18 52.8(4) 2_655 2_655 ?
O19 Eu2 O18 121.5(8) 3_665 2_655 ?
O19 Eu2 O18 67.6(6) . 2_655 ?
O18 Eu2 O18 115.4(3) 3_665 2_655 ?
O8 Eu2 O18 153.4(6) 3_665 . ?
O8 Eu2 O18 71.3(5) . . ?
O8 Eu2 O18 80.5(6) 2_655 . ?
O19 Eu2 O18 121.5(8) 2_655 . ?
O19 Eu2 O18 67.6(6) 3_665 . ?
O19 Eu2 O18 52.8(4) . . ?
O18 Eu2 O18 115.4(3) 3_665 . ?
O18 Eu2 O18 115.4(3) 2_655 . ?
O8 Eu2 N8 83.4(7) 3_665 2_655 ?
O8 Eu2 N8 168.1(6) . 2_655 ?
O8 Eu2 N8 97.7(5) 2_655 2_655 ?
O19 Eu2 N8 26.4(4) 2_655 2_655 ?
O19 Eu2 N8 98.0(7) 3_665 2_655 ?
O19 Eu2 N8 67.9(6) . 2_655 ?
O18 Eu2 N8 92.1(6) 3_665 2_655 ?
O18 Eu2 N8 26.4(3) 2_655 2_655 ?
O18 Eu2 N8 120.6(6) . 2_655 ?
O8 Eu2 N8 97.7(5) 3_665 3_665 ?
O8 Eu2 N8 83.4(7) . 3_665 ?
O8 Eu2 N8 168.1(6) 2_655 3_665 ?
O19 Eu2 N8 67.9(6) 2_655 3_665 ?
O19 Eu2 N8 26.4(4) 3_665 3_665 ?
O19 Eu2 N8 98.0(7) . 3_665 ?
O18 Eu2 N8 26.4(3) 3_665 3_665 ?
O18 Eu2 N8 120.6(6) 2_655 3_665 ?
O18 Eu2 N8 92.1(6) . 3_665 ?
N8 Eu2 N8 94.2(7) 2_655 3_665 ?
C6 N1 C13 120(2) . . ?
C6 N1 H1 120.0 . . ?
C13 N1 H1 120.0 . . ?
C20 N2 C27 116(2) . . ?
C20 N2 H2 122.2 . . ?
C27 N2 H2 122.2 . . ?
C34 N3 C41 114.0(17) . . ?
C34 N3 H3 123.0 . . ?
C41 N3 H3 123.0 . . ?
C48 N4 C55 117(2) . . ?
C48 N4 H4 121.5 . . ?
C55 N4 H4 121.5 . . ?
O10 N5 O9 119.9(16) . . ?
O10 N5 O11 117.8(16) . . ?
O9 N5 O11 119.7(17) . . ?
O12 N6 O13 121.9(16) . . ?
O12 N6 O14 118.3(16) . . ?
O13 N6 O14 119.1(16) . . ?
O17 N7 O15 119.3(16) . . ?
O17 N7 O16 119.1(16) . . ?
O15 N7 O16 119.0(15) . . ?
O20 N8 O18 119.2(16) . . ?
O20 N8 O19 119.0(17) . . ?
O18 N8 O19 119.3(15) . . ?
C8 O1 C2 115.0(15) . . ?
C22 O2 C3 119.3(16) 9_565 . ?
C36 O3 C4 116.4(15) 5_655 . ?
C50 O4 C5 116.7(15) . . ?
C6 O5 Eu1 172.2(15) . . ?
C20 O6 Eu1 174.3(16) . . ?
C34 O7 Eu1 173.7(17) . . ?
C48 O8 Eu2 173.6(15) . . ?
N5 O9 Eu1 93.2(11) . . ?
N5 O10 Eu1 95.5(11) . . ?
N6 O12 Eu1 93.5(11) . . ?
N6 O13 Eu1 92.6(11) . . ?
N7 O15 Eu1 94.1(10) . . ?
N7 O16 Eu1 94.1(10) . . ?
N8 O18 Eu2 93.7(10) . . ?
N8 O19 Eu2 93.9(11) . . ?
C62 O21 C64 113(2) . . ?
C66 O22 C68 120(3) . . ?
C4 C1 C3 108.6(18) . . ?
C4 C1 C2 110.5(17) . . ?
C3 C1 C2 107.2(17) . . ?
C4 C1 C5 109.9(18) . . ?
C3 C1 C5 114.3(17) . . ?
C2 C1 C5 106.3(16) . . ?
O1 C2 C1 106.6(17) . . ?
O1 C2 H2A 110.4 . . ?
C1 C2 H2A 110.4 . . ?
O1 C2 H2B 110.4 . . ?
C1 C2 H2B 110.4 . . ?
H2A C2 H2B 108.6 . . ?
O2 C3 C1 108.7(17) . . ?
O2 C3 H3A 110.0 . . ?
C1 C3 H3A 110.0 . . ?
O2 C3 H3B 110.0 . . ?
C1 C3 H3B 110.0 . . ?
H3A C3 H3B 108.3 . . ?
C1 C4 O3 105.5(17) . . ?
C1 C4 H4A 110.6 . . ?
O3 C4 H4A 110.6 . . ?
C1 C4 H4B 110.6 . . ?
O3 C4 H4B 110.6 . . ?
H4A C4 H4B 108.8 . . ?
O4 C5 C1 102.5(16) . . ?
O4 C5 H5A 111.3 . . ?
C1 C5 H5A 111.3 . . ?
O4 C5 H5B 111.3 . . ?
C1 C5 H5B 111.3 . . ?
H5A C5 H5B 109.2 . . ?
N1 C6 O5 124(3) . . ?
N1 C6 C7 118(2) . . ?
O5 C6 C7 118(2) . . ?
C12 C7 C8 118(2) . . ?
C12 C7 C6 114.8(19) . . ?
C8 C7 C6 126.7(18) . . ?
C9 C8 C7 122(2) . . ?
C9 C8 O1 123.5(18) . . ?
C7 C8 O1 114.5(17) . . ?
C8 C9 C10 119(2) . . ?
C8 C9 H9 120.3 . . ?
C10 C9 H9 120.3 . . ?
C11 C10 C9 118(2) . . ?
C11 C10 H10 120.8 . . ?
C9 C10 H10 120.8 . . ?
C10 C11 C12 122(3) . . ?
C10 C11 H11 119.1 . . ?
C12 C11 H11 119.1 . . ?
C7 C12 C11 120(2) . . ?
C7 C12 H12 120.0 . . ?
C11 C12 H12 120.0 . . ?
N1 C13 C14 115(3) . . ?
N1 C13 H13A 108.6 . . ?
C14 C13 H13A 108.6 . . ?
N1 C13 H13B 108.6 . . ?
C14 C13 H13B 108.6 . . ?
H13A C13 H13B 107.5 . . ?
C19 C14 C15 117.5(13) . . ?
C19 C14 C13 119(2) . . ?
C15 C14 C13 123(2) . . ?
C16 C15 C14 118.7(13) . . ?
C16 C15 H15 120.6 . . ?
C14 C15 H15 120.6 . . ?
C17 C16 C15 121.7(14) . . ?
C17 C16 H16 119.2 . . ?
C15 C16 H16 119.2 . . ?
C16 C17 C18 119.2(13) . . ?
C16 C17 H17 120.4 . . ?
C18 C17 H17 120.4 . . ?
C19 C18 C17 118.4(14) . . ?
C19 C18 H18 120.8 . . ?
C17 C18 H18 120.8 . . ?
C18 C19 C14 122.6(14) . . ?
C18 C19 H19 118.7 . . ?
C14 C19 H19 118.7 . . ?
O6 C20 N2 122(2) . . ?
O6 C20 C21 120.6(17) . . ?
N2 C20 C21 118(2) . . ?
C26 C21 C22 117(2) . . ?
C26 C21 C20 116.4(16) . . ?
C22 C21 C20 127.0(17) . . ?
C23 C22 C21 122(2) . . ?
C23 C22 O2 122.3(16) . 14_654 ?
C21 C22 O2 116.1(17) . 14_654 ?
C22 C23 C24 119(2) . . ?
C22 C23 H23 120.3 . . ?
C24 C23 H23 120.3 . . ?
C25 C24 C23 119(2) . . ?
C25 C24 H24 120.3 . . ?
C23 C24 H24 120.3 . . ?
C24 C25 C26 122(2) . . ?
C24 C25 H25 118.9 . . ?
C26 C25 H25 118.9 . . ?
C25 C26 C21 121(2) . . ?
C25 C26 H26 119.5 . . ?
C21 C26 H26 119.5 . . ?
N2 C27 C28 108(2) . . ?
N2 C27 H27A 110.1 . . ?
C28 C27 H27A 110.1 . . ?
N2 C27 H27B 110.1 . . ?
C28 C27 H27B 110.1 . . ?
H27A C27 H27B 108.5 . . ?
C33 C28 C29 118.4(13) . . ?
C33 C28 C27 118(2) . . ?
C29 C28 C27 123(2) . . ?
C30 C29 C28 118.4(14) . . ?
C30 C29 H29 120.8 . . ?
C28 C29 H29 120.8 . . ?
C29 C30 C31 121.3(14) . . ?
C29 C30 H30 119.4 . . ?
C31 C30 H30 119.4 . . ?
C32 C31 C30 120.2(14) . . ?
C32 C31 H31 119.9 . . ?
C30 C31 H31 119.9 . . ?
C31 C32 C33 118.1(14) . . ?
C31 C32 H32 120.9 . . ?
C33 C32 H32 120.9 . . ?
C32 C33 C28 122.5(14) . . ?
C32 C33 H33 118.7 . . ?
C28 C33 H33 118.7 . . ?
O7 C34 N3 119.3(19) . . ?
O7 C34 C35 124.0(18) . . ?
N3 C34 C35 117(2) . . ?
C36 C35 C40 116.4(12) . . ?
C36 C35 C34 128.2(16) . . ?
C40 C35 C34 115.2(16) . . ?
C37 C36 C35 122.6(13) . . ?
C37 C36 O3 123.3(14) . 5_654 ?
C35 C36 O3 113.6(14) . 5_654 ?
C36 C37 C38 119.3(13) . . ?
C36 C37 H37 120.4 . . ?
C38 C37 H37 120.4 . . ?
C39 C38 C37 116.9(12) . . ?
C39 C38 H38 121.6 . . ?
C37 C38 H38 121.6 . . ?
C40 C39 C38 122.5(13) . . ?
C40 C39 H39 118.8 . . ?
C38 C39 H39 118.8 . . ?
C39 C40 C35 120.9(13) . . ?
C39 C40 H40 119.5 . . ?
C35 C40 H40 119.5 . . ?
N3 C41 C42 108.4(15) . . ?
N3 C41 H41A 110.0 . . ?
C42 C41 H41A 110.0 . . ?
N3 C41 H41B 110.0 . . ?
C42 C41 H41B 110.0 . . ?
H41A C41 H41B 108.4 . . ?
C43 C42 C47 118.6(13) . . ?
C43 C42 C41 108(2) . . ?
C47 C42 C41 133(2) . . ?
C44 C43 C42 119.5(13) . . ?
C44 C43 H43 120.2 . . ?
C42 C43 H43 120.2 . . ?
C43 C44 C45 121.1(14) . . ?
C43 C44 H44 119.5 . . ?
C45 C44 H44 119.5 . . ?
C46 C45 C44 119.5(14) . . ?
C46 C45 H45 120.2 . . ?
C44 C45 H45 120.2 . . ?
C47 C46 C45 118.3(14) . . ?
C47 C46 H46 120.8 . . ?
C45 C46 H46 120.8 . . ?
C46 C47 C42 121.7(14) . . ?
C46 C47 H47 119.1 . . ?
C42 C47 H47 119.1 . . ?
O8 C48 N4 126(3) . . ?
O8 C48 C49 117(2) . . ?
N4 C48 C49 116.5(19) . . ?
C54 C49 C50 117(2) . . ?
C54 C49 C48 114.8(16) . . ?
C50 C49 C48 128.4(17) . . ?
C51 C50 C49 122(2) . . ?
C51 C50 O4 123.6(17) . . ?
C49 C50 O4 114.4(17) . . ?
C50 C51 C52 117(2) . . ?
C50 C51 H51 121.3 . . ?
C52 C51 H51 121.3 . . ?
C53 C52 C51 122(2) . . ?
C53 C52 H52 118.9 . . ?
C51 C52 H52 118.9 . . ?
C54 C53 C52 117(2) . . ?
C54 C53 H53 121.6 . . ?
C52 C53 H53 121.6 . . ?
C53 C54 C49 123(2) . . ?
C53 C54 H54 118.6 . . ?
C49 C54 H54 118.6 . . ?
N4 C55 C56 109(2) . . ?
N4 C55 H55A 109.8 . . ?
C56 C55 H55A 109.8 . . ?
N4 C55 H55B 109.8 . . ?
C56 C55 H55B 109.8 . . ?
H55A C55 H55B 108.3 . . ?
C61 C56 C57 117.3(13) . . ?
C61 C56 C55 125(3) . . ?
C57 C56 C55 117(2) . . ?
C58 C57 C56 119.8(14) . . ?
C58 C57 H57 120.1 . . ?
C56 C57 H57 120.1 . . ?
C57 C58 C59 122.3(14) . . ?
C57 C58 H58 118.8 . . ?
C59 C58 H58 118.8 . . ?
C58 C59 C60 118.9(14) . . ?
C58 C59 H59 120.5 . . ?
C60 C59 H59 120.5 . . ?
C61 C60 C59 119.0(14) . . ?
C61 C60 H60 120.5 . . ?
C59 C60 H60 120.5 . . ?
C60 C61 C56 122.3(14) . . ?
C60 C61 H61 118.9 . . ?
C56 C61 H61 118.9 . . ?
O21 C62 C63 111.4(17) . . ?
O21 C62 H62A 109.3 . . ?
C63 C62 H62A 109.3 . . ?
O21 C62 H62B 109.3 . . ?
C63 C62 H62B 109.3 . . ?
H62A C62 H62B 108.0 . . ?
C62 C63 H63A 109.5 . . ?
C62 C63 H63B 109.5 . . ?
H63A C63 H63B 109.5 . . ?
C62 C63 H63C 109.5 . . ?
H63A C63 H63C 109.5 . . ?
H63B C63 H63C 109.5 . . ?
O21 C64 C65 110.8(17) . . ?
O21 C64 H64A 109.5 . . ?
C65 C64 H64A 109.5 . . ?
O21 C64 H64B 109.5 . . ?
C65 C64 H64B 109.5 . . ?
H64A C64 H64B 108.1 . . ?
C64 C65 H65A 109.5 . . ?
C64 C65 H65B 109.5 . . ?
H65A C65 H65B 109.5 . . ?
C64 C65 H65C 109.5 . . ?
H65A C65 H65C 109.5 . . ?
H65B C65 H65C 109.5 . . ?
O22 C66 C67 113(2) . . ?
O22 C66 H66A 109.0 . . ?
C67 C66 H66A 109.0 . . ?
O22 C66 H66B 109.0 . . ?
C67 C66 H66B 109.0 . . ?
H66A C66 H66B 107.8 . . ?
C66 C67 H67A 109.5 . . ?
C66 C67 H67B 109.5 . . ?
H67A C67 H67B 109.5 . . ?
C66 C67 H67C 109.5 . . ?
H67A C67 H67C 109.5 . . ?
H67B C67 H67C 109.5 . . ?
O22 C68 C69 112.2(19) . . ?
O22 C68 H68A 109.2 . . ?
C69 C68 H68A 109.2 . . ?
O22 C68 H68B 109.2 . . ?
C69 C68 H68B 109.2 . . ?
H68A C68 H68B 107.9 . . ?
C68 C69 H69A 109.5 . . ?
C68 C69 H69B 109.5 . . ?
H69A C69 H69B 109.5 . . ?
C68 C69 H69C 109.5 . . ?
H69A C69 H69C 109.5 . . ?
H69B C69 H69C 109.5 . . ?

loop_
_geom_bond_atom_site_label_1
_geom_bond_atom_site_label_2
_geom_bond_distance
_geom_bond_site_symmetry_2
_geom_bond_publ_flag
Eu1 O5 2.336(16) . ?
Eu1 O6 2.338(13) . ?
Eu1 O7 2.345(16) . ?
Eu1 O12 2.473(17) . ?
Eu1 O10 2.478(15) . ?
Eu1 O13 2.489(17) . ?
Eu1 O16 2.493(16) . ?
Eu1 O15 2.504(16) . ?
Eu1 O9 2.524(19) . ?
Eu2 O8 2.356(12) 3_665 ?
Eu2 O8 2.356(12) . ?
Eu2 O8 2.356(12) 2_655 ?
Eu2 O19 2.433(18) 2_655 ?
Eu2 O19 2.433(19) 3_665 ?
Eu2 O19 2.433(18) . ?
Eu2 O18 2.438(14) 3_665 ?
Eu2 O18 2.438(14) 2_655 ?
Eu2 O18 2.438(14) . ?
Eu2 N8 2.812(18) 2_655 ?
Eu2 N8 2.812(18) 3_665 ?
N1 C6 1.22(3) . ?
N1 C13 1.32(3) . ?
N1 H1 0.8600 . ?
N2 C20 1.352(17) . ?
N2 C27 1.470(18) . ?
N2 H2 0.8600 . ?
N3 C34 1.346(17) . ?
N3 C41 1.464(17) . ?
N3 H3 0.8600 . ?
N4 C48 1.26(3) . ?
N4 C55 1.38(3) . ?
N4 H4 0.8600 . ?
N5 O10 1.245(15) . ?
N5 O9 1.249(15) . ?
N5 O11 1.270(15) . ?
N6 O12 1.236(15) . ?
N6 O13 1.243(15) . ?
N6 O14 1.271(15) . ?
N7 O17 1.245(15) . ?
N7 O15 1.255(15) . ?
N7 O16 1.276(15) . ?
N8 O20 1.251(15) . ?
N8 O18 1.253(15) . ?
N8 O19 1.254(15) . ?
O1 C8 1.44(3) . ?
O1 C2 1.49(3) . ?
O2 C22 1.39(2) 9_565 ?
O2 C3 1.44(2) . ?
O3 C36 1.40(2) 5_655 ?
O3 C4 1.57(3) . ?
O4 C50 1.37(3) . ?
O4 C5 1.55(3) . ?
O5 C6 1.24(3) . ?
O6 C20 1.26(3) . ?
O7 C34 1.27(3) . ?
O8 C48 1.18(3) . ?
O21 C62 1.443(17) . ?
O21 C64 1.446(17) . ?
O22 C66 1.445(19) . ?
O22 C68 1.456(19) . ?
C1 C4 1.47(3) . ?
C1 C3 1.51(3) . ?
C1 C2 1.54(3) . ?
C1 C5 1.58(3) . ?
C2 H2A 0.9700 . ?
C2 H2B 0.9700 . ?
C3 H3A 0.9700 . ?
C3 H3B 0.9700 . ?
C4 H4A 0.9700 . ?
C4 H4B 0.9700 . ?
C5 H5A 0.9700 . ?
C5 H5B 0.9700 . ?
C6 C7 1.71(4) . ?
C7 C12 1.331(17) . ?
C7 C8 1.347(17) . ?
C8 C9 1.329(17) . ?
C9 C10 1.350(17) . ?
C9 H9 0.9300 . ?
C10 C11 1.320(17) . ?
C10 H10 0.9300 . ?
C11 C12 1.334(17) . ?
C11 H11 0.9300 . ?
C12 H12 0.9300 . ?
C13 C14 1.523(17) . ?
C13 H13A 0.9700 . ?
C13 H13B 0.9700 . ?
C14 C19 1.356(15) . ?
C14 C15 1.383(16) . ?
C15 C16 1.354(15) . ?
C15 H15 0.9300 . ?
C16 C17 1.346(16) . ?
C16 H16 0.9300 . ?
C17 C18 1.357(16) . ?
C17 H17 0.9300 . ?
C18 C19 1.343(15) . ?
C18 H18 0.9300 . ?
C19 H19 0.9300 . ?
C20 C21 1.61(3) . ?
C21 C26 1.347(17) . ?
C21 C22 1.364(16) . ?
C22 C23 1.339(17) . ?
C22 O2 1.39(2) 14_654 ?
C23 C24 1.345(17) . ?
C23 H23 0.9300 . ?
C24 C25 1.302(17) . ?
C24 H24 0.9300 . ?
C25 C26 1.325(17) . ?
C25 H25 0.9300 . ?
C26 H26 0.9300 . ?
C27 C28 1.512(17) . ?
C27 H27A 0.9700 . ?
C27 H27B 0.9700 . ?
C28 C33 1.360(15) . ?
C28 C29 1.375(16) . ?
C29 C30 1.354(16) . ?
C29 H29 0.9300 . ?
C30 C31 1.356(16) . ?
C30 H30 0.9300 . ?
C31 C32 1.344(16) . ?
C31 H31 0.9300 . ?
C32 C33 1.356(15) . ?
C32 H32 0.9300 . ?
C33 H33 0.9300 . ?
C34 C35 1.54(3) . ?
C35 C36 1.373(15) . ?
C35 C40 1.380(15) . ?
C36 C37 1.348(14) . ?
C36 O3 1.40(2) 5_654 ?
C37 C38 1.388(15) . ?
C37 H37 0.9300 . ?
C38 C39 1.356(15) . ?
C38 H38 0.9300 . ?
C39 C40 1.328(15) . ?
C39 H39 0.9300 . ?
C40 H40 0.9300 . ?
C41 C42 1.487(17) . ?
C41 H41A 0.9700 . ?
C41 H41B 0.9700 . ?
C42 C43 1.371(16) . ?
C42 C47 1.374(15) . ?
C43 C44 1.344(16) . ?
C43 H43 0.9300 . ?
C44 C45 1.366(16) . ?
C44 H44 0.9300 . ?
C45 C46 1.364(16) . ?
C45 H45 0.9300 . ?
C46 C47 1.352(16) . ?
C46 H46 0.9300 . ?
C47 H47 0.9300 . ?
C48 C49 1.73(3) . ?
C49 C54 1.342(16) . ?
C49 C50 1.364(16) . ?
C50 C51 1.327(17) . ?
C51 C52 1.346(17) . ?
C51 H51 0.9300 . ?
C52 C53 1.328(17) . ?
C52 H52 0.9300 . ?
C53 C54 1.326(17) . ?
C53 H53 0.9300 . ?
C54 H54 0.9300 . ?
C55 C56 1.56(4) . ?
C55 H55A 0.9700 . ?
C55 H55B 0.9700 . ?
C56 C61 1.369(16) . ?
C56 C57 1.382(16) . ?
C57 C58 1.329(16) . ?
C57 H57 0.9300 . ?
C58 C59 1.348(16) . ?
C58 H58 0.9300 . ?
C59 C60 1.365(16) . ?
C59 H59 0.9300 . ?
C60 C61 1.343(16) . ?
C60 H60 0.9300 . ?
C61 H61 0.9300 . ?
C62 C63 1.525(18) . ?
C62 H62A 0.9700 . ?
C62 H62B 0.9700 . ?
C63 H63A 0.9600 . ?
C63 H63B 0.9600 . ?
C63 H63C 0.9600 . ?
C64 C65 1.518(18) . ?
C64 H64A 0.9700 . ?
C64 H64B 0.9700 . ?
C65 H65A 0.9600 . ?
C65 H65B 0.9600 . ?
C65 H65C 0.9600 . ?
C66 C67 1.507(19) . ?
C66 H66A 0.9700 . ?
C66 H66B 0.9700 . ?
C67 H67A 0.9600 . ?
C67 H67B 0.9600 . ?
C67 H67C 0.9600 . ?
C68 C69 1.533(19) . ?
C68 H68A 0.9700 . ?
C68 H68B 0.9700 . ?
C69 H69A 0.9600 . ?
C69 H69B 0.9600 . ?
C69 H69C 0.9600 . ?
